data_4335569
loop_
_publ_author_name
'S. Biju'
'N. Gopakumar'
'J.-C. G. B\"unzli'
'R. Scopelliti'
'H. K. Kim'
'M. L. P. Reddy'

_publ_section_title
;
 Brilliant Photoluminescence and Triboluminescence from Ternary Complexes
 of DyIII and TbIII with 3-Phenyl-4-propanoyl-5-isoxazolonate and a
 Bidentate Phosphine Oxide Coligand
;
_journal_name_full 'Inorganic Chemistry'
_journal_page_first 8750
_journal_page_last 8758
_journal_paper_doi 10.1021/ic400913f
_journal_volume 52
_journal_year 2013
_chemical_formula_moiety '(C72 H58 N3 O12 P2 Tb), 1.5( C2 H3 N)'
_chemical_formula_sum 'C75 H62.5 N4.5 O12 P2 Tb'
_chemical_formula_weight 1439.66
_chemical_name_systematic
;
 ?
;
_space_group_IT_number 9
_symmetry_cell_setting monoclinic
_symmetry_space_group_name_Hall 'C -2yc'
_symmetry_space_group_name_H-M 'C 1 c 1'
_atom_sites_solution_hydrogens geom
_atom_sites_solution_primary direct
_atom_sites_solution_secondary difmap
_audit_creation_method SHELXL-97
_cell_angle_alpha 90.00
_cell_angle_beta 103.809(2)
_cell_angle_gamma 90.00
_cell_formula_units_Z 4
_cell_length_a 15.4386(7)
_cell_length_b 17.4169(9)
_cell_length_c 26.1882(12)
_cell_measurement_reflns_used 6601
_cell_measurement_temperature 293(2)
_cell_measurement_theta_max 24.9
_cell_measurement_theta_min 2.4
_cell_volume 6838.3(6)
_computing_cell_refinement 'APEX2/SAINT (Bruker, 2004)'
_computing_data_collection 'APEX2 (Bruker, 2004)'
_computing_data_reduction 'SAINT/XPREP (Bruker, 2004)'
_computing_molecular_graphics 'ORTEP3 (Farrugia, 1997) and Mercury (Bruno et al., 2002)'
_computing_publication_material 'SHELXL-97 (Sheldrick, 1997)'
_computing_structure_refinement 'SHELXL-97 (Sheldrick, 1997)'
_computing_structure_solution 'SIR92 (Altornare et al., 1993)'
_diffrn_ambient_temperature 265(2)
_diffrn_measured_fraction_theta_full 0.999
_diffrn_measured_fraction_theta_max 0.997
_diffrn_measurement_device_type 'Bruker axs kappa apex2 CCD Diffractometer'
_diffrn_measurement_method '\w and \f scan'
_diffrn_radiation_monochromator graphite
_diffrn_radiation_source 'fine-focus sealed tube'
_diffrn_radiation_type MoK\a
_diffrn_radiation_wavelength 0.71073
_diffrn_reflns_av_R_equivalents 0.0410
_diffrn_reflns_av_sigmaI/netI 0.0599
_diffrn_reflns_limit_h_max 18
_diffrn_reflns_limit_h_min -19
_diffrn_reflns_limit_k_max 22
_diffrn_reflns_limit_k_min -22
_diffrn_reflns_limit_l_max 33
_diffrn_reflns_limit_l_min -33
_diffrn_reflns_number 37174
_diffrn_reflns_theta_full 25.00
_diffrn_reflns_theta_max 26.90
_diffrn_reflns_theta_min 1.60
_diffrn_standards_decay_% 0
_exptl_absorpt_coefficient_mu 1.146
_exptl_absorpt_correction_T_max 0.867
_exptl_absorpt_correction_T_min 0.782
_exptl_absorpt_correction_type multi-scan
_exptl_absorpt_process_details 'SADABS( Bruker, 1999)'
_exptl_crystal_colour colourless
_exptl_crystal_density_diffrn 1.398
_exptl_crystal_description block
_exptl_crystal_F_000 2940
_exptl_crystal_size_max 0.20
_exptl_crystal_size_mid 0.20
_exptl_crystal_size_min 0.15
_refine_diff_density_max 1.052
_refine_diff_density_min -0.807
_refine_diff_density_rms 0.236
_refine_ls_abs_structure_details 'Flack H D (1983), Acta Cryst. A39, 876-881'
_refine_ls_abs_structure_Flack -0.002(9)
_refine_ls_extinction_coef 0.00390(12)
_refine_ls_extinction_expression Fc^*^=kFc[1+0.001xFc^2^\l^3^/sin(2\q)]^-1/4^
_refine_ls_extinction_method SHELXL
_refine_ls_goodness_of_fit_ref 1.144
_refine_ls_hydrogen_treatment constr
_refine_ls_matrix_type full
_refine_ls_number_parameters 896
_refine_ls_number_reflns 13103
_refine_ls_number_restraints 2
_refine_ls_restrained_S_all 1.144
_refine_ls_R_factor_all 0.0552
_refine_ls_R_factor_gt 0.0428
_refine_ls_shift/su_max 0.000
_refine_ls_shift/su_mean 0.000
_refine_ls_structure_factor_coef Fsqd
_refine_ls_weighting_details 'calc w=1/[\s^2^(Fo^2^)+(0.0560P)^2^+0.0000P] where P=(Fo^2^+2Fc^2^)/3'
_refine_ls_weighting_scheme calc
_refine_ls_wR_factor_gt 0.0933
_refine_ls_wR_factor_ref 0.1153
_reflns_number_gt 11360
_reflns_number_total 13103
_reflns_threshold_expression >2sigma(I)
_cod_data_source_file ic400913f_TbPPI.cif
_cod_data_source_block tbppidpo
_cod_original_sg_symbol_H-M 'C c'
_cod_original_formula_sum 'C75 H62.50 N4.50 O12 P2 Tb'
_cod_database_code 4335569

loop_
_symmetry_equiv_pos_as_xyz
'x, y, z'
'x, -y, z+1/2'
'x+1/2, y+1/2, z'
'x+1/2, -y+1/2, z+1/2'

loop_
_atom_site_label
_atom_site_type_symbol
_atom_site_fract_x
_atom_site_fract_y
_atom_site_fract_z
_atom_site_U_iso_or_equiv
_atom_site_adp_type
_atom_site_occupancy
_atom_site_symmetry_multiplicity
_atom_site_calc_flag
_atom_site_refinement_flags
_atom_site_disorder_assembly
_atom_site_disorder_group
C1 C 0.0378(4) 0.6351(3) 0.1249(3) 0.0459(14) Uani 1 1 d . . .
C2 C 0.0485(4) 0.6514(4) 0.1789(3) 0.0471(14) Uani 1 1 d . . .
C3 C 0.1426(4) 0.6523(4) 0.1999(3) 0.0586(18) Uani 1 1 d . . .
C4 C 0.1928(4) 0.6666(5) 0.2549(3) 0.070(2) Uani 1 1 d . . .
C5 C 0.2050(6) 0.7380(6) 0.2739(4) 0.090(3) Uani 1 1 d . . .
H5 H 0.1837 0.7796 0.2522 0.109 Uiso 1 1 calc R . .
C6 C 0.2481(10) 0.7501(11) 0.3245(7) 0.139(6) Uani 1 1 d . . .
H6 H 0.2546 0.7999 0.3379 0.167 Uiso 1 1 calc R . .
C7 C 0.2817(9) 0.6907(15) 0.3558(5) 0.150(8) Uani 1 1 d . . .
H7 H 0.3113 0.7000 0.3906 0.180 Uiso 1 1 calc R . .
C8 C 0.2731(8) 0.6173(10) 0.3377(6) 0.126(5) Uani 1 1 d . . .
H8 H 0.2972 0.5765 0.3594 0.151 Uiso 1 1 calc R . .
C9 C 0.2278(6) 0.6050(7) 0.2861(4) 0.092(3) Uani 1 1 d . . .
H9 H 0.2209 0.5554 0.2726 0.110 Uiso 1 1 calc R . .
C10 C -0.0252(4) 0.6647(4) 0.2018(2) 0.0498(15) Uani 1 1 d . . .
C11 C -0.0132(5) 0.6713(7) 0.2601(3) 0.083(3) Uani 1 1 d . . .
H11A H -0.0528 0.6349 0.2711 0.100 Uiso 1 1 calc R . .
H11B H 0.0475 0.6568 0.2771 0.100 Uiso 1 1 calc R . .
C12 C -0.0305(8) 0.7469(8) 0.2781(4) 0.131(5) Uani 1 1 d . . .
H12A H 0.0105 0.7830 0.2692 0.197 Uiso 1 1 calc R . .
H12B H -0.0230 0.7460 0.3156 0.197 Uiso 1 1 calc R . .
H12C H -0.0905 0.7618 0.2616 0.197 Uiso 1 1 calc R . .
C13 C -0.2162(4) 0.5908(4) -0.0376(3) 0.0501(15) Uani 1 1 d . A .
C14 C -0.2931(4) 0.5455(4) -0.0453(2) 0.0492(15) Uani 1 1 d . . .
C15 C -0.3235(9) 0.5363(6) -0.1008(5) 0.071(15) Uani 0.50 1 d P A .
C16 C -0.3971(9) 0.4870(6) -0.1310(5) 0.051(5) Uani 0.50 1 d PR A 1
C17 C -0.4003(9) 0.4074(6) -0.1281(5) 0.097(9) Uani 0.50 1 d PR A 1
H17 H -0.3552 0.3809 -0.1049 0.116 Uiso 0.50 1 calc PR A 1
C18 C -0.4711(9) 0.3674(6) -0.1597(5) 0.096(8) Uani 0.50 1 d PR A 1
H18 H -0.4732 0.3142 -0.1577 0.115 Uiso 0.50 1 calc PR A 1
C19 C -0.5386(9) 0.4071(6) -0.1943(5) 0.098(9) Uani 0.50 1 d PR A 1
H19 H -0.5859 0.3803 -0.2155 0.117 Uiso 0.50 1 calc PR A 1
C20 C -0.5353(9) 0.4867(6) -0.1972(5) 0.088(8) Uani 0.50 1 d PR A 1
H20 H -0.5805 0.5132 -0.2204 0.106 Uiso 0.50 1 calc PR A 1
C21 C -0.4646(9) 0.5266(6) -0.1656(5) 0.083(7) Uani 0.50 1 d PR A 1
H21 H -0.4624 0.5799 -0.1676 0.100 Uiso 0.50 1 calc PR A 1
C15' C -0.3228(8) 0.5399(6) -0.1009(4) 0.059(13) Uani 0.50 1 d P A 2
C16' C -0.4053(8) 0.5173(6) -0.1373(4) 0.053(5) Uani 0.50 1 d PR A 2
C17' C -0.4184(8) 0.4384(6) -0.1421(4) 0.078(7) Uani 0.50 1 d PR A 2
H17' H -0.3765 0.4051 -0.1222 0.094 Uiso 0.50 1 calc PR A 2
C18' C -0.4940(8) 0.4094(6) -0.1766(4) 0.099(10) Uani 0.50 1 d PR A 2
H18' H -0.5027 0.3566 -0.1799 0.119 Uiso 0.50 1 calc PR A 2
C19' C -0.5565(8) 0.4592(6) -0.2063(4) 0.118(14) Uani 0.50 1 d PR A 2
H19' H -0.6071 0.4398 -0.2294 0.141 Uiso 0.50 1 calc PR A 2
C20' C -0.5434(8) 0.5381(6) -0.2015(4) 0.096(8) Uani 0.50 1 d PR A 2
H20' H -0.5853 0.5714 -0.2214 0.115 Uiso 0.50 1 calc PR A 2
C21' C -0.4678(8) 0.5672(6) -0.1670(4) 0.073(6) Uani 0.50 1 d PR A 2
H21' H -0.4591 0.6199 -0.1638 0.088 Uiso 0.50 1 calc PR A 2
C22 C -0.3273(4) 0.5204(4) -0.0022(3) 0.0505(15) Uani 1 1 d . A .
C23 C -0.4089(6) 0.4691(6) -0.0099(3) 0.088(3) Uani 1 1 d . . .
H23A H -0.4061 0.4302 -0.0359 0.105 Uiso 1 1 calc R A .
H23B H -0.4087 0.4432 0.0230 0.105 Uiso 1 1 calc R . .
C24 C -0.4929(7) 0.5133(8) -0.0272(4) 0.112(4) Uani 1 1 d . A .
H24A H -0.4937 0.5544 -0.0029 0.169 Uiso 1 1 calc R . .
H24B H -0.5428 0.4799 -0.0283 0.169 Uiso 1 1 calc R . .
H24C H -0.4965 0.5341 -0.0616 0.169 Uiso 1 1 calc R . .
C25 C -0.1845(4) 0.8161(4) 0.0518(3) 0.0508(15) Uani 1 1 d . A .
C26 C -0.2727(4) 0.8229(4) 0.0229(2) 0.0470(14) Uani 1 1 d . . .
C27 C -0.2805(4) 0.9014(4) 0.0067(3) 0.0534(15) Uani 1 1 d . . .
C28 C -0.3592(5) 0.9430(4) -0.0251(3) 0.0530(16) Uani 1 1 d . . .
C29 C -0.3868(6) 0.9314(5) -0.0780(3) 0.074(2) Uani 1 1 d . . .
H29 H -0.3561 0.8970 -0.0944 0.089 Uiso 1 1 calc R . .
C30 C -0.4600(7) 0.9701(6) -0.1078(4) 0.087(3) Uani 1 1 d . . .
H30 H -0.4789 0.9612 -0.1437 0.104 Uiso 1 1 calc R . .
C31 C -0.5041(6) 1.0210(5) -0.0839(4) 0.084(3) Uani 1 1 d . . .
H31 H -0.5522 1.0486 -0.1037 0.100 Uiso 1 1 calc R . .
C32 C -0.4779(6) 1.0313(6) -0.0318(4) 0.079(2) Uani 1 1 d . . .
H32 H -0.5102 1.0644 -0.0155 0.095 Uiso 1 1 calc R . .
C33 C -0.4040(5) 0.9942(5) -0.0015(3) 0.0659(19) Uani 1 1 d . . .
H33 H -0.3853 1.0040 0.0343 0.079 Uiso 1 1 calc R . .
C34 C -0.3334(4) 0.7616(4) 0.0162(2) 0.0447(14) Uani 1 1 d . A .
C35 C -0.4302(4) 0.7699(5) -0.0120(3) 0.068(2) Uani 1 1 d . . .
H35A H -0.4672 0.7485 0.0097 0.082 Uiso 1 1 calc R . .
H35B H -0.4446 0.8240 -0.0171 0.082 Uiso 1 1 calc R . .
C36 C -0.4504(8) 0.7311(7) -0.0630(4) 0.123(4) Uani 1 1 d . . .
H36A H -0.4079 0.7464 -0.0825 0.185 Uiso 1 1 calc R . .
H36B H -0.5093 0.7450 -0.0823 0.185 Uiso 1 1 calc R . .
H36C H -0.4473 0.6766 -0.0578 0.185 Uiso 1 1 calc R . .
C37 C -0.3341(4) 0.7784(4) 0.1618(2) 0.0486(15) Uani 1 1 d . . .
C38 C -0.2533(5) 0.8156(5) 0.1740(3) 0.069(2) Uani 1 1 d . . .
H38 H -0.2021 0.7878 0.1889 0.083 Uiso 1 1 calc R . .
C39 C -0.2461(6) 0.8935(5) 0.1646(4) 0.077(2) Uani 1 1 d . . .
H39 H -0.1908 0.9177 0.1733 0.093 Uiso 1 1 calc R . .
C40 C -0.3193(6) 0.9333(5) 0.1429(3) 0.070(2) Uani 1 1 d . . .
H40 H -0.3154 0.9858 0.1373 0.084 Uiso 1 1 calc R . .
C41 C -0.4008(6) 0.8970(5) 0.1285(3) 0.068(2) Uani 1 1 d . . .
H41 H -0.4512 0.9248 0.1122 0.082 Uiso 1 1 calc R . .
C42 C -0.4081(4) 0.8202(4) 0.1383(3) 0.0558(17) Uani 1 1 d . . .
H42 H -0.4635 0.7963 0.1289 0.067 Uiso 1 1 calc R . .
C43 C -0.4475(4) 0.6441(3) 0.1544(2) 0.0441(14) Uani 1 1 d . . .
C44 C -0.5063(4) 0.6639(5) 0.1842(3) 0.0564(17) Uani 1 1 d . . .
H44 H -0.4886 0.6967 0.2128 0.068 Uiso 1 1 calc R . .
C45 C -0.5926(5) 0.6344(5) 0.1711(3) 0.062(2) Uani 1 1 d . . .
H45 H -0.6327 0.6473 0.1912 0.075 Uiso 1 1 calc R . .
C46 C -0.6185(5) 0.5867(5) 0.1290(3) 0.070(2) Uani 1 1 d . . .
H46 H -0.6763 0.5674 0.1203 0.084 Uiso 1 1 calc R . .
C47 C -0.5600(5) 0.5672(5) 0.0993(3) 0.067(2) Uani 1 1 d . . .
H47 H -0.5780 0.5343 0.0708 0.081 Uiso 1 1 calc R . .
C48 C -0.4745(4) 0.5960(4) 0.1115(3) 0.0549(15) Uani 1 1 d . . .
H48 H -0.4350 0.5832 0.0909 0.066 Uiso 1 1 calc R . .
C49 C -0.2864(4) 0.6574(4) 0.2385(2) 0.0509(15) Uani 1 1 d . . .
C50 C -0.2915(5) 0.7128(5) 0.2762(3) 0.0600(17) Uani 1 1 d . . .
H50 H -0.3209 0.7588 0.2656 0.072 Uiso 1 1 calc R . .
C51 C -0.2537(6) 0.7004(6) 0.3286(3) 0.087(3) Uani 1 1 d . . .
H51 H -0.2580 0.7375 0.3534 0.104 Uiso 1 1 calc R . .
C52 C -0.2089(7) 0.6315(6) 0.3442(3) 0.090(3) Uani 1 1 d . . .
H52 H -0.1810 0.6235 0.3794 0.108 Uiso 1 1 calc R . .
C53 C -0.2058(5) 0.5759(5) 0.3081(3) 0.072(2) Uani 1 1 d . . .
H53 H -0.1775 0.5295 0.3189 0.086 Uiso 1 1 calc R . .
C54 C -0.2438(4) 0.5879(4) 0.2562(2) 0.0491(15) Uani 1 1 d . . .
C55 C -0.2970(4) 0.4825(4) 0.1984(3) 0.0508(15) Uani 1 1 d . . .
C56 C -0.3765(5) 0.4752(5) 0.2139(3) 0.0601(18) Uani 1 1 d . . .
H56 H -0.3859 0.5043 0.2419 0.072 Uiso 1 1 calc R . .
C57 C -0.4404(5) 0.4260(5) 0.1887(3) 0.067(2) Uani 1 1 d . . .
H57 H -0.4936 0.4218 0.1993 0.081 Uiso 1 1 calc R . .
C58 C -0.4270(5) 0.3820(5) 0.1473(3) 0.071(2) Uani 1 1 d . . .
H58 H -0.4715 0.3491 0.1296 0.086 Uiso 1 1 calc R . .
C59 C -0.3469(5) 0.3874(4) 0.1324(3) 0.0612(18) Uani 1 1 d . . .
H59 H -0.3374 0.3568 0.1051 0.073 Uiso 1 1 calc R . .
C60 C -0.2806(4) 0.4378(4) 0.1576(2) 0.0478(14) Uani 1 1 d . . .
C61 C -0.1682(7) 0.3753(4) 0.0924(4) 0.056(2) Uani 1 1 d . . .
C62 C -0.1884(8) 0.2972(5) 0.0931(4) 0.078(3) Uani 1 1 d . . .
H62 H -0.2032 0.2758 0.1225 0.094 Uiso 1 1 calc R . .
C63 C -0.1862(8) 0.2516(6) 0.0500(4) 0.099(3) Uani 1 1 d . . .
H63 H -0.2013 0.2000 0.0500 0.119 Uiso 1 1 calc R . .
C64 C -0.1620(8) 0.2825(7) 0.0075(4) 0.101(3) Uani 1 1 d . . .
H64 H -0.1605 0.2513 -0.0211 0.121 Uiso 1 1 calc R . .
C65 C -0.1398(7) 0.3591(7) 0.0061(4) 0.090(3) Uani 1 1 d . . .
H65 H -0.1228 0.3795 -0.0229 0.108 Uiso 1 1 calc R . .
C66 C -0.1434(5) 0.4049(5) 0.0489(3) 0.0644(19) Uani 1 1 d . . .
H66 H -0.1288 0.4566 0.0483 0.077 Uiso 1 1 calc R . .
C67 C -0.0962(4) 0.4078(4) 0.2036(2) 0.0508(15) Uani 1 1 d . . .
C68 C -0.1192(6) 0.3483(5) 0.2324(3) 0.071(2) Uani 1 1 d . . .
H68 H -0.1745 0.3246 0.2214 0.085 Uiso 1 1 calc R . .
C69 C -0.0600(7) 0.3238(6) 0.2779(3) 0.086(3) Uani 1 1 d . . .
H69 H -0.0756 0.2836 0.2973 0.103 Uiso 1 1 calc R . .
C70 C 0.0224(7) 0.3591(6) 0.2945(4) 0.078(3) Uani 1 1 d . . .
H70 H 0.0620 0.3429 0.3252 0.094 Uiso 1 1 calc R . .
C71 C 0.0446(6) 0.4165(6) 0.2662(4) 0.090(3) Uani 1 1 d . . .
H71 H 0.1004 0.4392 0.2771 0.108 Uiso 1 1 calc R . .
C72 C -0.0145(5) 0.4427(5) 0.2207(3) 0.0657(19) Uani 1 1 d . . .
H72 H 0.0012 0.4837 0.2021 0.079 Uiso 1 1 calc R . .
C73 C 0.5065(12) 0.2507(9) 0.9946(6) 0.148(6) Uani 1 1 d . . .
C74 C 0.5572(11) 0.2433(7) 0.9564(5) 0.124(4) Uani 1 1 d . . .
N1 N 0.1865(4) 0.6408(4) 0.1643(3) 0.076(2) Uani 1 1 d . . .
N2 N -0.2697(5) 0.5736(4) -0.1250(2) 0.0751(19) Uani 1 1 d . . .
N3 N -0.2080(5) 0.9398(4) 0.0234(3) 0.082(2) Uani 1 1 d . A .
N4 N 0.5970(13) 0.2389(9) 0.9258(7) 0.205(8) Uani 1 1 d . . .
O1 O -0.0267(3) 0.6261(2) 0.08791(17) 0.0490(11) Uani 1 1 d . . .
O2 O -0.1015(3) 0.6701(3) 0.17401(16) 0.0555(11) Uani 1 1 d . . .
O3 O 0.1212(3) 0.6291(3) 0.1158(2) 0.0662(14) Uani 1 1 d . . .
O4 O -0.1627(3) 0.6166(3) 0.00167(18) 0.0563(11) Uani 1 1 d . . .
O5 O -0.2898(3) 0.5382(3) 0.04325(16) 0.0503(10) Uani 1 1 d . . .
O6 O -0.2011(4) 0.6069(3) -0.08546(18) 0.0687(13) Uani 1 1 d . A .
O7 O -0.3087(3) 0.6972(3) 0.03425(18) 0.0549(11) Uani 1 1 d . . .
O8 O -0.1409(3) 0.7622(3) 0.07760(18) 0.0563(11) Uani 1 1 d . . .
O9 O -0.1449(4) 0.8860(3) 0.0533(3) 0.0797(17) Uani 1 1 d . . .
O10 O -0.2836(3) 0.6373(2) 0.13562(17) 0.0494(10) Uani 1 1 d . . .
O11 O -0.1417(3) 0.5181(3) 0.13022(16) 0.0503(10) Uani 1 1 d . . .
O12 O -0.2300(3) 0.5319(3) 0.22121(18) 0.0560(11) Uani 1 1 d . . .
P1 P -0.33426(9) 0.67674(10) 0.16992(6) 0.0423(3) Uani 1 1 d . A .
P2 P -0.17140(11) 0.44150(10) 0.14436(6) 0.0465(4) Uani 1 1 d . A .
Tb1 Tb -0.180911(14) 0.633411(14) 0.086546(12) 0.04100(10) Uani 1 1 d . A .
C76 C 0.272(3) 0.407(2) 0.392(2) 0.16(2) Uani 0.50 1 d P . .
C75 C 0.272(3) 0.4075(16) 0.4379(13) 0.135(11) Uani 0.50 1 d P . .
N5 N 0.268(2) 0.4081(19) 0.3503(18) 0.174(15) Uani 0.50 1 d P . .

loop_
_atom_site_aniso_label
_atom_site_aniso_U_11
_atom_site_aniso_U_22
_atom_site_aniso_U_33
_atom_site_aniso_U_23
_atom_site_aniso_U_13
_atom_site_aniso_U_12
C1 0.033(3) 0.048(4) 0.061(4) 0.010(3) 0.019(3) 0.005(3)
C2 0.027(3) 0.056(4) 0.057(4) 0.003(3) 0.009(3) -0.002(2)
C3 0.029(3) 0.073(5) 0.074(5) -0.001(3) 0.013(3) -0.007(3)
C4 0.026(3) 0.096(6) 0.085(5) -0.015(5) 0.010(3) -0.007(4)
C5 0.053(5) 0.109(8) 0.106(7) -0.042(6) 0.014(5) -0.014(5)
C6 0.104(10) 0.193(17) 0.129(11) -0.092(11) 0.041(9) -0.038(10)
C7 0.065(7) 0.30(3) 0.083(9) -0.061(12) 0.008(6) -0.029(11)
C8 0.065(7) 0.202(16) 0.099(9) 0.010(9) -0.003(6) 0.002(8)
C9 0.052(5) 0.120(8) 0.097(7) 0.003(6) 0.006(5) -0.002(5)
C10 0.030(3) 0.068(4) 0.049(3) 0.000(3) 0.006(3) 0.001(3)
C11 0.029(3) 0.162(9) 0.058(4) 0.001(5) 0.009(3) -0.002(4)
C12 0.095(8) 0.201(14) 0.084(7) -0.055(8) -0.003(6) 0.037(8)
C13 0.044(3) 0.054(4) 0.055(4) 0.001(3) 0.019(3) 0.004(3)
C14 0.041(3) 0.055(4) 0.051(4) -0.007(3) 0.012(3) 0.000(3)
C15 0.05(2) 0.07(2) 0.09(3) -0.016(18) 0.030(19) 0.018(17)
C16 0.058(10) 0.053(13) 0.039(8) -0.010(8) 0.007(7) 0.001(9)
C17 0.112(19) 0.063(17) 0.13(2) -0.043(16) 0.051(17) -0.024(15)
C18 0.094(16) 0.094(19) 0.101(17) -0.041(14) 0.025(14) -0.030(14)
C19 0.087(17) 0.15(3) 0.059(12) -0.030(14) 0.023(12) -0.022(18)
C20 0.070(14) 0.13(2) 0.066(13) -0.005(15) 0.016(11) -0.020(17)
C21 0.090(15) 0.10(2) 0.061(11) 0.005(11) 0.016(11) -0.008(13)
C15' 0.07(2) 0.09(3) 0.023(11) -0.007(11) 0.015(12) -0.031(16)
C16' 0.064(11) 0.057(12) 0.044(9) -0.002(8) 0.024(8) 0.006(9)
C17' 0.090(15) 0.060(16) 0.094(13) -0.035(12) 0.042(12) -0.023(12)
C18' 0.10(2) 0.10(2) 0.095(18) -0.045(17) 0.033(17) -0.038(17)
C19' 0.12(2) 0.16(3) 0.090(18) -0.072(19) 0.054(17) -0.10(2)
C20' 0.073(13) 0.16(3) 0.057(10) 0.006(13) 0.019(10) 0.004(16)
C21' 0.079(12) 0.090(17) 0.047(8) -0.001(9) 0.007(8) -0.011(11)
C22 0.048(4) 0.051(4) 0.051(4) -0.001(3) 0.010(3) -0.003(3)
C23 0.079(6) 0.113(7) 0.067(5) 0.006(5) 0.009(5) -0.048(5)
C24 0.059(6) 0.202(13) 0.076(6) -0.004(7) 0.016(5) -0.036(7)
C25 0.033(3) 0.043(4) 0.074(4) -0.002(3) 0.007(3) -0.007(3)
C26 0.040(3) 0.051(4) 0.048(3) 0.002(3) 0.008(3) 0.000(3)
C27 0.050(4) 0.044(4) 0.065(4) 0.000(3) 0.009(3) 0.002(3)
C28 0.054(4) 0.042(4) 0.061(4) 0.005(3) 0.011(3) -0.003(3)
C29 0.078(5) 0.076(6) 0.067(5) -0.006(4) 0.018(4) 0.023(4)
C30 0.089(6) 0.092(7) 0.070(5) 0.004(4) 0.002(5) 0.020(5)
C31 0.076(6) 0.083(6) 0.086(6) 0.023(5) 0.008(5) 0.018(5)
C32 0.068(5) 0.076(6) 0.102(7) 0.007(5) 0.035(5) 0.020(5)
C33 0.068(5) 0.064(5) 0.068(4) 0.001(4) 0.019(4) 0.009(4)
C34 0.033(3) 0.049(4) 0.052(3) 0.004(3) 0.009(3) 0.003(3)
C35 0.036(3) 0.062(5) 0.096(6) 0.013(4) -0.006(4) 0.006(3)
C36 0.105(8) 0.127(9) 0.102(8) -0.014(7) -0.046(7) 0.007(7)
C37 0.037(3) 0.062(4) 0.049(3) -0.009(3) 0.013(3) -0.002(3)
C38 0.046(4) 0.068(5) 0.089(5) 0.003(4) 0.005(4) 0.000(3)
C39 0.064(5) 0.063(5) 0.099(6) 0.001(5) 0.009(5) -0.017(4)
C40 0.082(6) 0.053(5) 0.077(5) 0.000(4) 0.024(4) 0.000(4)
C41 0.065(5) 0.064(5) 0.077(5) 0.009(4) 0.019(4) 0.016(4)
C42 0.036(3) 0.066(5) 0.068(4) 0.007(3) 0.017(3) 0.001(3)
C43 0.028(3) 0.055(4) 0.048(3) 0.007(3) 0.008(2) 0.003(2)
C44 0.032(3) 0.082(5) 0.059(4) 0.005(3) 0.016(3) 0.007(3)
C45 0.032(3) 0.094(6) 0.064(4) 0.019(4) 0.017(3) 0.014(3)
C46 0.035(4) 0.079(6) 0.094(6) 0.023(4) 0.016(4) -0.011(3)
C47 0.040(4) 0.070(5) 0.088(5) -0.005(4) 0.007(4) -0.009(3)
C48 0.042(3) 0.063(4) 0.062(4) -0.007(3) 0.018(3) -0.002(3)
C49 0.033(3) 0.070(5) 0.050(3) -0.003(3) 0.010(3) -0.002(3)
C50 0.053(4) 0.070(5) 0.059(4) -0.012(3) 0.015(3) -0.002(3)
C51 0.087(6) 0.121(8) 0.050(4) -0.024(5) 0.014(4) -0.010(6)
C52 0.080(6) 0.136(10) 0.048(4) 0.009(5) 0.005(4) -0.003(6)
C53 0.059(5) 0.098(6) 0.058(4) 0.019(4) 0.014(4) 0.010(4)
C54 0.033(3) 0.060(4) 0.056(3) 0.005(3) 0.014(3) 0.002(3)
C55 0.038(3) 0.055(4) 0.060(4) 0.018(3) 0.011(3) 0.007(3)
C56 0.044(4) 0.071(5) 0.071(4) 0.012(4) 0.024(3) 0.008(3)
C57 0.046(4) 0.079(6) 0.082(5) 0.012(4) 0.027(4) -0.006(4)
C58 0.048(4) 0.081(6) 0.081(5) 0.019(4) 0.007(4) -0.007(4)
C59 0.057(4) 0.057(4) 0.070(4) 0.018(3) 0.016(4) 0.004(3)
C60 0.036(3) 0.051(4) 0.059(4) 0.013(3) 0.016(3) 0.012(3)
C61 0.049(6) 0.066(5) 0.051(5) 0.011(4) 0.007(4) 0.018(4)
C62 0.090(6) 0.076(5) 0.067(6) 0.007(5) 0.017(5) 0.032(6)
C63 0.118(8) 0.066(6) 0.105(7) -0.019(5) 0.007(6) 0.029(5)
C64 0.124(9) 0.115(9) 0.064(5) -0.010(5) 0.025(6) 0.031(7)
C65 0.086(7) 0.126(9) 0.060(5) 0.004(5) 0.021(5) 0.035(6)
C66 0.051(4) 0.085(6) 0.058(4) 0.003(4) 0.014(3) 0.020(4)
C67 0.047(4) 0.057(4) 0.051(3) 0.010(3) 0.017(3) 0.018(3)
C68 0.061(5) 0.078(6) 0.073(5) 0.029(4) 0.017(4) 0.010(4)
C69 0.095(7) 0.099(7) 0.061(5) 0.033(4) 0.015(5) 0.027(6)
C70 0.080(6) 0.093(8) 0.057(5) 0.013(4) 0.005(5) 0.026(5)
C71 0.070(6) 0.111(8) 0.078(6) 0.010(5) -0.005(5) 0.001(5)
C72 0.070(5) 0.068(5) 0.057(4) 0.009(3) 0.012(4) 0.009(4)
C73 0.203(16) 0.124(11) 0.141(11) 0.001(8) 0.090(12) -0.046(11)
C74 0.173(13) 0.097(9) 0.111(9) 0.007(7) 0.053(9) -0.041(8)
N1 0.027(3) 0.115(6) 0.085(5) -0.021(4) 0.014(3) -0.002(3)
N2 0.077(4) 0.099(5) 0.050(3) -0.012(3) 0.017(3) -0.013(4)
N3 0.062(4) 0.052(4) 0.117(6) 0.022(4) -0.010(4) 0.001(3)
N4 0.28(2) 0.188(14) 0.198(14) -0.046(11) 0.150(16) -0.085(14)
O1 0.031(2) 0.067(3) 0.050(2) 0.0037(19) 0.013(2) 0.0082(18)
O2 0.027(2) 0.090(3) 0.049(2) -0.007(2) 0.0069(18) 0.006(2)
O3 0.034(2) 0.099(4) 0.069(3) -0.011(2) 0.019(2) 0.006(2)
O4 0.038(2) 0.080(3) 0.053(3) -0.002(2) 0.017(2) -0.010(2)
O5 0.048(3) 0.052(3) 0.054(3) 0.0032(19) 0.017(2) -0.003(2)
O6 0.070(3) 0.092(4) 0.048(2) -0.002(2) 0.020(3) -0.018(3)
O7 0.036(2) 0.052(3) 0.071(3) 0.012(2) 0.001(2) -0.0020(19)
O8 0.034(2) 0.057(3) 0.070(3) -0.001(2) -0.003(2) -0.0011(19)
O9 0.052(3) 0.063(3) 0.112(5) 0.016(3) -0.005(3) -0.010(2)
O10 0.036(2) 0.061(3) 0.053(2) -0.0019(18) 0.0142(19) 0.0030(18)
O11 0.037(2) 0.060(3) 0.054(2) 0.012(2) 0.0134(19) 0.0118(19)
O12 0.036(2) 0.066(3) 0.070(3) 0.003(2) 0.022(2) 0.005(2)
P1 0.0275(7) 0.0545(10) 0.0458(8) -0.0037(7) 0.0101(6) 0.0016(6)
P2 0.0377(8) 0.0546(10) 0.0492(8) 0.0133(7) 0.0144(7) 0.0139(7)
Tb1 0.02712(12) 0.05234(16) 0.04451(13) 0.00481(18) 0.01046(9) 0.00326(18)
C76 0.12(2) 0.078(18) 0.22(4) -0.05(3) -0.07(3) 0.005(15)
C75 0.18(3) 0.076(17) 0.14(2) -0.020(17) 0.02(2) 0.023(17)
N5 0.097(19) 0.103(19) 0.30(5) -0.03(3) 0.00(3) -0.022(14)

loop_
_atom_type_symbol
_atom_type_description
_atom_type_scat_dispersion_real
_atom_type_scat_dispersion_imag
_atom_type_scat_source
C C 0.0033 0.0016 'International Tables Vol C Tables 4.2.6.8 and 6.1.1.4'
H H 0.0000 0.0000 'International Tables Vol C Tables 4.2.6.8 and 6.1.1.4'
N N 0.0061 0.0033 'International Tables Vol C Tables 4.2.6.8 and 6.1.1.4'
O O 0.0106 0.0060 'International Tables Vol C Tables 4.2.6.8 and 6.1.1.4'
P P 0.1023 0.0942 'International Tables Vol C Tables 4.2.6.8 and 6.1.1.4'
Tb Tb -0.1723 4.1537 'International Tables Vol C Tables 4.2.6.8 and 6.1.1.4'

loop_
_geom_angle_atom_site_label_1
_geom_angle_atom_site_label_2
_geom_angle_atom_site_label_3
_geom_angle
O1 C1 O3 118.3(6)
O1 C1 C2 134.3(6)
O3 C1 C2 107.5(5)
C1 C2 C3 104.7(6)
C1 C2 C10 122.6(5)
C3 C2 C10 132.6(6)
N1 C3 C2 112.5(7)
N1 C3 C4 118.8(6)
C2 C3 C4 128.6(6)
C5 C4 C9 120.3(9)
C5 C4 C3 120.7(9)
C9 C4 C3 119.0(9)
C4 C5 C6 120.2(13)
C4 C5 H5 119.9
C6 C5 H5 119.9
C7 C6 C5 120.4(15)
C7 C6 H6 119.8
C5 C6 H6 119.8
C6 C7 C8 121.3(14)
C6 C7 H7 119.3
C8 C7 H7 119.3
C7 C8 C9 118.2(15)
C7 C8 H8 120.9
C9 C8 H8 120.9
C4 C9 C8 119.6(12)
C4 C9 H9 120.2
C8 C9 H9 120.2
O2 C10 C2 120.7(6)
O2 C10 C11 117.7(6)
C2 C10 C11 121.6(5)
C12 C11 C10 114.5(9)
C12 C11 H11A 108.6
C10 C11 H11A 108.6
C12 C11 H11B 108.6
C10 C11 H11B 108.6
H11A C11 H11B 107.6
C11 C12 H12A 109.5
C11 C12 H12B 109.5
H12A C12 H12B 109.5
C11 C12 H12C 109.5
H12A C12 H12C 109.5
H12B C12 H12C 109.5
O4 C13 O6 117.6(6)
O4 C13 C14 134.3(6)
O6 C13 C14 108.1(6)
C13 C14 C15' 103.9(7)
C13 C14 C22 121.4(6)
C15' C14 C22 134.5(7)
C13 C14 C15 105.7(7)
C15' C14 C15 2.6(6)
C22 C14 C15 132.8(8)
N2 C15 C14 109.9(10)
N2 C15 C16' 110.3(12)
C14 C15 C16' 137.0(14)
N2 C15 C16 120.8(6)
C14 C15 C16 129.0(6)
C16' C15 C16 21.9(6)
C17 C16 C21 120.0
C17 C16 C15 125.3
C21 C16 C15 114.7
C18 C17 C16 120.0
C18 C17 H17 120.0
C16 C17 H17 120.0
C19 C18 C17 120.0
C19 C18 H18 120.0
C17 C18 H18 120.0
C18 C19 C20 120.0
C18 C19 H19 120.0
C20 C19 H19 120.0
C21 C20 C19 120.0
C21 C20 H20 120.0
C19 C20 H20 120.0
C20 C21 C16 120.0
C20 C21 H21 120.0
C16 C21 H21 120.0
N2 C15' C14 112.5(9)
N2 C15' C16' 111.3(6)
C14 C15' C16' 135.2(5)
C17' C16' C21' 120.0
C17' C16' C15 112.0(6)
C21' C16' C15 127.9(6)
C17' C16' C15' 114.4
C21' C16' C15' 125.6
C15 C16' C15' 2.4(6)
C18' C17' C16' 120.0
C18' C17' H17' 120.0
C16' C17' H17' 120.0
C17' C18' C19' 120.0
C17' C18' H18' 120.0
C19' C18' H18' 120.0
C20' C19' C18' 120.0
C20' C19' H19' 120.0
C18' C19' H19' 120.0
C21' C20' C19' 120.0
C21' C20' H20' 120.0
C19' C20' H20' 120.0
C20' C21' C16' 120.0
C20' C21' H21' 120.0
C16' C21' H21' 120.0
O5 C22 C14 120.7(6)
O5 C22 C23 117.4(6)
C14 C22 C23 121.9(6)
C24 C23 C22 111.9(8)
C24 C23 H23A 109.2
C22 C23 H23A 109.2
C24 C23 H23B 109.2
C22 C23 H23B 109.2
H23A C23 H23B 107.9
C23 C24 H24A 109.5
C23 C24 H24B 109.5
H24A C24 H24B 109.5
C23 C24 H24C 109.5
H24A C24 H24C 109.5
H24B C24 H24C 109.5
O8 C25 O9 118.4(6)
O8 C25 C26 133.2(6)
O9 C25 C26 108.2(6)
C25 C26 C34 122.6(6)
C25 C26 C27 104.2(5)
C34 C26 C27 133.1(6)
N3 C27 C26 113.0(6)
N3 C27 C28 117.7(6)
C26 C27 C28 129.3(6)
C29 C28 C33 119.1(6)
C29 C28 C27 120.9(6)
C33 C28 C27 120.0(6)
C28 C29 C30 121.0(8)
C28 C29 H29 119.5
C30 C29 H29 119.5
C31 C30 C29 119.4(8)
C31 C30 H30 120.3
C29 C30 H30 120.3
C32 C31 C30 119.6(8)
C32 C31 H31 120.2
C30 C31 H31 120.2
C31 C32 C33 121.9(9)
C31 C32 H32 119.1
C33 C32 H32 119.1
C28 C33 C32 119.0(8)
C28 C33 H33 120.5
C32 C33 H33 120.5
O7 C34 C26 120.3(5)
O7 C34 C35 116.9(6)
C26 C34 C35 122.8(6)
C36 C35 C34 111.9(7)
C36 C35 H35A 109.2
C34 C35 H35A 109.2
C36 C35 H35B 109.2
C34 C35 H35B 109.2
H35A C35 H35B 107.9
C35 C36 H36A 109.5
C35 C36 H36B 109.5
H36A C36 H36B 109.5
C35 C36 H36C 109.5
H36A C36 H36C 109.5
H36B C36 H36C 109.5
C42 C37 C38 117.9(7)
C42 C37 P1 123.8(5)
C38 C37 P1 117.8(5)
C37 C38 C39 121.8(7)
C37 C38 H38 119.1
C39 C38 H38 119.1
C40 C39 C38 119.2(7)
C40 C39 H39 120.4
C38 C39 H39 120.4
C39 C40 C41 120.3(8)
C39 C40 H40 119.8
C41 C40 H40 119.8
C42 C41 C40 120.5(7)
C42 C41 H41 119.8
C40 C41 H41 119.8
C37 C42 C41 120.3(6)
C37 C42 H42 119.8
C41 C42 H42 119.8
C44 C43 C48 120.1(6)
C44 C43 P1 122.1(5)
C48 C43 P1 117.7(5)
C43 C44 C45 119.3(7)
C43 C44 H44 120.4
C45 C44 H44 120.4
C46 C45 C44 120.3(7)
C46 C45 H45 119.9
C44 C45 H45 119.9
C45 C46 C47 120.3(6)
C45 C46 H46 119.8
C47 C46 H46 119.8
C46 C47 C48 120.4(7)
C46 C47 H47 119.8
C48 C47 H47 119.8
C47 C48 C43 119.6(7)
C47 C48 H48 120.2
C43 C48 H48 120.2
C50 C49 C54 117.8(6)
C50 C49 P1 119.7(6)
C54 C49 P1 122.6(5)
C51 C50 C49 120.9(8)
C51 C50 H50 119.5
C49 C50 H50 119.5
C50 C51 C52 119.3(8)
C50 C51 H51 120.3
C52 C51 H51 120.3
C53 C52 C51 120.3(8)
C53 C52 H52 119.8
C51 C52 H52 119.8
C54 C53 C52 120.3(8)
C54 C53 H53 119.8
C52 C53 H53 119.8
C53 C54 O12 116.9(6)
C53 C54 C49 121.2(7)
O12 C54 C49 121.5(6)
O12 C55 C56 124.0(6)
O12 C55 C60 115.5(5)
C56 C55 C60 120.5(7)
C57 C56 C55 120.6(7)
C57 C56 H56 119.7
C55 C56 H56 119.7
C56 C57 C58 120.3(7)
C56 C57 H57 119.8
C58 C57 H57 119.8
C57 C58 C59 119.6(8)
C57 C58 H58 120.2
C59 C58 H58 120.2
C58 C59 C60 120.9(8)
C58 C59 H59 119.5
C60 C59 H59 119.5
C59 C60 C55 118.0(6)
C59 C60 P2 123.3(5)
C55 C60 P2 118.5(5)
C66 C61 C62 118.6(10)
C66 C61 P2 116.7(6)
C62 C61 P2 124.7(9)
C63 C62 C61 119.8(10)
C63 C62 H62 120.1
C61 C62 H62 120.1
C64 C63 C62 120.2(10)
C64 C63 H63 119.9
C62 C63 H63 119.9
C63 C64 C65 121.3(9)
C63 C64 H64 119.3
C65 C64 H64 119.3
C64 C65 C66 118.5(9)
C64 C65 H65 120.8
C66 C65 H65 120.8
C61 C66 C65 121.5(9)
C61 C66 H66 119.2
C65 C66 H66 119.2
C72 C67 C68 119.3(6)
C72 C67 P2 119.4(5)
C68 C67 P2 121.3(6)
C67 C68 C69 119.9(8)
C67 C68 H68 120.0
C69 C68 H68 120.0
C68 C69 C70 120.2(8)
C68 C69 H69 119.9
C70 C69 H69 119.9
C71 C70 C69 119.6(8)
C71 C70 H70 120.2
C69 C70 H70 120.2
C70 C71 C72 121.2(9)
C70 C71 H71 119.4
C72 C71 H71 119.4
C67 C72 C71 119.7(8)
C67 C72 H72 120.1
C71 C72 H72 120.1
N4 C74 C73 178.6(18)
C3 N1 O3 106.3(5)
C15' N2 C15 2.2(8)
C15' N2 O6 106.3(6)
C15 N2 O6 107.2(7)
C27 N3 O9 105.5(6)
C1 O1 Tb1 128.9(4)
C10 O2 Tb1 137.6(4)
C1 O3 N1 109.0(5)
C13 O4 Tb1 129.1(4)
C22 O5 Tb1 137.1(4)
C13 O6 N2 109.0(5)
C34 O7 Tb1 140.7(4)
C25 O8 Tb1 130.3(4)
C25 O9 N3 109.1(5)
P1 O10 Tb1 153.2(3)
P2 O11 Tb1 147.2(3)
C55 O12 C54 120.7(5)
O10 P1 C37 111.7(3)
O10 P1 C43 109.9(3)
C37 P1 C43 108.5(3)
O10 P1 C49 111.4(3)
C37 P1 C49 107.0(3)
C43 P1 C49 108.2(3)
O11 P2 C61 108.8(4)
O11 P2 C67 109.5(3)
C61 P2 C67 108.4(3)
O11 P2 C60 116.0(3)
C61 P2 C60 108.6(4)
C67 P2 C60 105.3(3)
O10 Tb1 O11 83.20(15)
O10 Tb1 O4 143.71(16)
O11 Tb1 O4 106.61(16)
O10 Tb1 O8 105.28(15)
O11 Tb1 O8 146.20(15)
O4 Tb1 O8 86.01(16)
O10 Tb1 O1 145.76(15)
O11 Tb1 O1 78.69(15)
O4 Tb1 O1 70.02(15)
O8 Tb1 O1 76.51(15)
O10 Tb1 O7 73.60(16)
O11 Tb1 O7 140.13(15)
O4 Tb1 O7 77.41(17)
O8 Tb1 O7 72.56(14)
O1 Tb1 O7 136.11(15)
O10 Tb1 O2 73.73(15)
O11 Tb1 O2 75.38(17)
O4 Tb1 O2 142.31(15)
O8 Tb1 O2 75.86(16)
O1 Tb1 O2 73.70(14)
O7 Tb1 O2 125.74(16)
O10 Tb1 O5 77.64(15)
O11 Tb1 O5 73.17(15)
O4 Tb1 O5 72.38(14)
O8 Tb1 O5 140.32(14)
O1 Tb1 O5 123.21(15)
O7 Tb1 O5 70.50(15)
O2 Tb1 O5 139.40(15)
N5 C76 C75 177(6)

loop_
_geom_bond_atom_site_label_1
_geom_bond_atom_site_label_2
_geom_bond_distance
C1 O1 1.223(8)
C1 O3 1.368(8)
C1 C2 1.411(9)
C2 C3 1.425(9)
C2 C10 1.426(9)
C3 N1 1.291(10)
C3 C4 1.486(11)
C4 C5 1.337(12)
C4 C9 1.378(14)
C5 C6 1.351(18)
C5 H5 0.9300
C6 C7 1.35(2)
C6 H6 0.9300
C7 C8 1.36(2)
C7 H7 0.9300
C8 C9 1.382(17)
C8 H8 0.9300
C9 H9 0.9300
C10 O2 1.231(7)
C10 C11 1.498(10)
C11 C12 1.445(15)
C11 H11A 0.9700
C11 H11B 0.9700
C12 H12A 0.9600
C12 H12B 0.9600
C12 H12C 0.9600
C13 O4 1.239(8)
C13 O6 1.358(8)
C13 C14 1.400(9)
C14 C15' 1.422(12)
C14 C22 1.424(9)
C14 C15 1.426(14)
C15 N2 1.328(14)
C15 C16' 1.43(2)
C15 C16 1.4918
C16 C17 1.3900
C16 C21 1.3900
C17 C18 1.3900
C17 H17 0.9300
C18 C19 1.3900
C18 H18 0.9300
C19 C20 1.3900
C19 H19 0.9300
C20 C21 1.3900
C20 H20 0.9300
C21 H21 0.9300
C15' N2 1.289(14)
C15' C16' 1.4515
C16' C17' 1.3900
C16' C21' 1.3900
C17' C18' 1.3900
C17' H17' 0.9300
C18' C19' 1.3900
C18' H18' 0.9300
C19' C20' 1.3900
C19' H19' 0.9300
C20' C21' 1.3900
C20' H20' 0.9300
C21' H21' 0.9300
C22 O5 1.232(7)
C22 C23 1.517(10)
C23 C24 1.483(15)
C23 H23A 0.9700
C23 H23B 0.9700
C24 H24A 0.9600
C24 H24B 0.9600
C24 H24C 0.9600
C25 O8 1.253(8)
C25 O9 1.359(8)
C25 C26 1.396(8)
C26 C34 1.404(9)
C26 C27 1.429(10)
C27 N3 1.288(9)
C27 C28 1.486(9)
C28 C29 1.364(10)
C28 C33 1.364(10)
C29 C30 1.385(11)
C29 H29 0.9300
C30 C31 1.357(13)
C30 H30 0.9300
C31 C32 1.341(13)
C31 H31 0.9300
C32 C33 1.384(12)
C32 H32 0.9300
C33 H33 0.9300
C34 O7 1.241(7)
C34 C35 1.509(8)
C35 C36 1.464(13)
C35 H35A 0.9700
C35 H35B 0.9700
C36 H36A 0.9600
C36 H36B 0.9600
C36 H36C 0.9600
C37 C42 1.369(9)
C37 C38 1.374(10)
C37 P1 1.784(7)
C38 C39 1.389(12)
C38 H38 0.9300
C39 C40 1.332(12)
C39 H39 0.9300
C40 C41 1.377(12)
C40 H40 0.9300
C41 C42 1.372(11)
C41 H41 0.9300
C42 H42 0.9300
C43 C44 1.375(9)
C43 C48 1.384(9)
C43 P1 1.790(6)
C44 C45 1.392(10)
C44 H44 0.9300
C45 C46 1.363(11)
C45 H45 0.9300
C46 C47 1.368(11)
C46 H46 0.9300
C47 C48 1.377(9)
C47 H47 0.9300
C48 H48 0.9300
C49 C50 1.396(10)
C49 C54 1.402(10)
C49 P1 1.804(6)
C50 C51 1.374(11)
C50 H50 0.9300
C51 C52 1.397(14)
C51 H51 0.9300
C52 C53 1.363(13)
C52 H52 0.9300
C53 C54 1.362(9)
C53 H53 0.9300
C54 O12 1.388(8)
C55 O12 1.368(8)
C55 C56 1.387(9)
C55 C60 1.394(9)
C56 C57 1.354(11)
C56 H56 0.9300
C57 C58 1.383(12)
C57 H57 0.9300
C58 C59 1.386(11)
C58 H58 0.9300
C59 C60 1.390(10)
C59 H59 0.9300
C60 P2 1.801(6)
C61 C66 1.386(14)
C61 C62 1.396(11)
C61 P2 1.793(11)
C62 C63 1.388(13)
C62 H62 0.9300
C63 C64 1.366(15)
C63 H63 0.9300
C64 C65 1.379(14)
C64 H64 0.9300
C65 C66 1.387(12)
C65 H65 0.9300
C66 H66 0.9300
C67 C72 1.375(11)
C67 C68 1.379(10)
C67 P2 1.799(6)
C68 C69 1.382(11)
C68 H68 0.9300
C69 C70 1.386(14)
C69 H69 0.9300
C70 C71 1.337(13)
C70 H70 0.9300
C71 C72 1.394(11)
C71 H71 0.9300
C72 H72 0.9300
C73 C74 1.416(19)
C74 N4 1.122(17)
N1 O3 1.435(8)
N2 O6 1.417(8)
N3 O9 1.442(8)
O1 Tb1 2.376(4)
O2 Tb1 2.412(4)
O4 Tb1 2.324(4)
O5 Tb1 2.440(4)
O7 Tb1 2.390(4)
O8 Tb1 2.354(5)
O10 P1 1.492(4)
O10 Tb1 2.268(4)
O11 P2 1.486(5)
O11 Tb1 2.319(4)
C76 N5 1.09(6)
C76 C75 1.19(5)

loop_
_geom_torsion_atom_site_label_1
_geom_torsion_atom_site_label_2
_geom_torsion_atom_site_label_3
_geom_torsion_atom_site_label_4
_geom_torsion
O1 C1 C2 C3 178.5(7)
O3 C1 C2 C3 -1.4(7)
O1 C1 C2 C10 -2.9(11)
O3 C1 C2 C10 177.2(6)
C1 C2 C3 N1 1.9(9)
C10 C2 C3 N1 -176.5(7)
C1 C2 C3 C4 179.9(8)
C10 C2 C3 C4 1.6(14)
N1 C3 C4 C5 98.7(10)
C2 C3 C4 C5 -79.2(11)
N1 C3 C4 C9 -80.5(10)
C2 C3 C4 C9 101.5(10)
C9 C4 C5 C6 -3.1(14)
C3 C4 C5 C6 177.7(9)
C4 C5 C6 C7 2.2(18)
C5 C6 C7 C8 0(2)
C6 C7 C8 C9 -1(2)
C5 C4 C9 C8 2.0(14)
C3 C4 C9 C8 -178.7(9)
C7 C8 C9 C4 0.0(17)
C1 C2 C10 O2 -7.3(11)
C3 C2 C10 O2 170.8(7)
C1 C2 C10 C11 171.5(7)
C3 C2 C10 C11 -10.3(13)
O2 C10 C11 C12 -68.6(10)
C2 C10 C11 C12 112.5(9)
O4 C13 C14 C15' 178.2(9)
O6 C13 C14 C15' -2.5(8)
O4 C13 C14 C22 1.9(12)
O6 C13 C14 C22 -178.8(6)
O4 C13 C14 C15 -179.9(8)
O6 C13 C14 C15 -0.6(8)
C13 C14 C15 N2 -0.4(10)
C15' C14 C15 N2 45(21)
C22 C14 C15 N2 177.5(8)
C13 C14 C15 C16' -158.8(12)
C15' C14 C15 C16' -113(22)
C22 C14 C15 C16' 19.1(19)
C13 C14 C15 C16 173.1(4)
C15' C14 C15 C16 -141(22)
C22 C14 C15 C16 -9.0(12)
N2 C15 C16 C17 111.2(7)
C14 C15 C16 C17 -61.8(6)
C16' C15 C16 C17 178(3)
N2 C15 C16 C21 -66.6(7)
C14 C15 C16 C21 120.5(6)
C16' C15 C16 C21 0(3)
C21 C16 C17 C18 0.0
C15 C16 C17 C18 -177.6
C16 C17 C18 C19 0.0
C17 C18 C19 C20 0.0
C18 C19 C20 C21 0.0
C19 C20 C21 C16 0.0
C17 C16 C21 C20 0.0
C15 C16 C21 C20 177.8
C13 C14 C15' N2 2.9(11)
C22 C14 C15' N2 178.5(8)
C15 C14 C15' N2 -132(22)
C13 C14 C15' C16' -164.0(4)
C22 C14 C15' C16' 11.6(13)
C15 C14 C15' C16' 61(21)
N2 C15 C16' C17' 117.6(7)
C14 C15 C16' C17' -84.1(14)
C16 C15 C16' C17' -5(2)
N2 C15 C16' C21' -61.2(13)
C14 C15 C16' C21' 97.1(13)
C16 C15 C16' C21' 176(3)
N2 C15 C16' C15' -54(23)
C14 C15 C16' C15' 104(24)
C16 C15 C16' C15' -177(100)
N2 C15' C16' C17' 114.4(7)
C14 C15' C16' C17' -78.5(7)
N2 C15' C16' C21' -64.1(7)
C14 C15' C16' C21' 102.9(7)
N2 C15' C16' C15 123(24)
C14 C15' C16' C15 -70(23)
C21' C16' C17' C18' 0.0
C15 C16' C17' C18' -179.0(10)
C15' C16' C17' C18' -178.6
C16' C17' C18' C19' 0.0
C17' C18' C19' C20' 0.0
C18' C19' C20' C21' 0.0
C19' C20' C21' C16' 0.0
C17' C16' C21' C20' 0.0
C15 C16' C21' C20' 178.8(12)
C15' C16' C21' C20' 178.4
C13 C14 C22 O5 0.2(10)
C15' C14 C22 O5 -174.8(9)
C15 C14 C22 O5 -177.4(8)
C13 C14 C22 C23 -178.0(7)
C15' C14 C22 C23 7.0(14)
C15 C14 C22 C23 4.4(13)
O5 C22 C23 C24 101.7(8)
C14 C22 C23 C24 -80.0(10)
O8 C25 C26 C34 -2.1(12)
O9 C25 C26 C34 -176.7(6)
O8 C25 C26 C27 175.9(8)
O9 C25 C26 C27 1.4(7)
C25 C26 C27 N3 -0.8(8)
C34 C26 C27 N3 177.0(8)
C25 C26 C27 C28 -179.8(7)
C34 C26 C27 C28 -2.0(12)
N3 C27 C28 C29 106.8(9)
C26 C27 C28 C29 -74.2(10)
N3 C27 C28 C33 -72.4(10)
C26 C27 C28 C33 106.6(9)
C33 C28 C29 C30 -0.8(13)
C27 C28 C29 C30 -180.0(8)
C28 C29 C30 C31 0.9(15)
C29 C30 C31 C32 -2.1(15)
C30 C31 C32 C33 3.2(15)
C29 C28 C33 C32 1.8(12)
C27 C28 C33 C32 -179.0(7)
C31 C32 C33 C28 -3.1(14)
C25 C26 C34 O7 -3.3(10)
C27 C26 C34 O7 179.3(7)
C25 C26 C34 C35 175.9(7)
C27 C26 C34 C35 -1.5(11)
O7 C34 C35 C36 -71.8(10)
C26 C34 C35 C36 109.0(9)
C42 C37 C38 C39 2.0(11)
P1 C37 C38 C39 174.3(6)
C37 C38 C39 C40 -0.4(13)
C38 C39 C40 C41 -1.9(13)
C39 C40 C41 C42 2.5(13)
C38 C37 C42 C41 -1.4(10)
P1 C37 C42 C41 -173.2(5)
C40 C41 C42 C37 -0.8(11)
C48 C43 C44 C45 0.8(10)
P1 C43 C44 C45 -177.8(5)
C43 C44 C45 C46 -0.4(11)
C44 C45 C46 C47 0.2(12)
C45 C46 C47 C48 -0.5(12)
C46 C47 C48 C43 0.9(12)
C44 C43 C48 C47 -1.1(11)
P1 C43 C48 C47 177.6(6)
C54 C49 C50 C51 1.9(10)
P1 C49 C50 C51 -178.4(6)
C49 C50 C51 C52 0.6(13)
C50 C51 C52 C53 -2.7(15)
C51 C52 C53 C54 2.2(14)
C52 C53 C54 O12 173.5(8)
C52 C53 C54 C49 0.4(11)
C50 C49 C54 C53 -2.4(10)
P1 C49 C54 C53 177.9(5)
C50 C49 C54 O12 -175.2(6)
P1 C49 C54 O12 5.1(9)
O12 C55 C56 C57 178.7(7)
C60 C55 C56 C57 -1.8(10)
C55 C56 C57 C58 0.4(12)
C56 C57 C58 C59 1.3(12)
C57 C58 C59 C60 -1.6(11)
C58 C59 C60 C55 0.2(10)
C58 C59 C60 P2 174.2(5)
O12 C55 C60 C59 -179.0(5)
C56 C55 C60 C59 1.5(9)
O12 C55 C60 P2 6.7(7)
C56 C55 C60 P2 -172.8(5)
C66 C61 C62 C63 -2.2(15)
P2 C61 C62 C63 178.1(8)
C61 C62 C63 C64 1.9(17)
C62 C63 C64 C65 -0.4(17)
C63 C64 C65 C66 -0.6(16)
C62 C61 C66 C65 1.2(14)
P2 C61 C66 C65 -179.1(7)
C64 C65 C66 C61 0.2(14)
C72 C67 C68 C69 -0.7(12)
P2 C67 C68 C69 -179.8(7)
C67 C68 C69 C70 0.2(14)
C68 C69 C70 C71 -0.5(15)
C69 C70 C71 C72 1.4(16)
C68 C67 C72 C71 1.5(12)
P2 C67 C72 C71 -179.3(7)
C70 C71 C72 C67 -2.0(14)
C2 C3 N1 O3 -1.5(9)
C4 C3 N1 O3 -179.8(7)
C14 C15' N2 C15 112(25)
C16' C15' N2 C15 -78(25)
C14 C15' N2 O6 -2.1(11)
C16' C15' N2 O6 168.1(4)
C14 C15 N2 C15' -65(25)
C16' C15 N2 C15' 99(25)
C16 C15 N2 C15' 120(25)
C14 C15 N2 O6 1.3(10)
C16' C15 N2 O6 165.7(9)
C16 C15 N2 O6 -172.8(4)
C26 C27 N3 O9 -0.1(9)
C28 C27 N3 O9 179.0(6)
O3 C1 O1 Tb1 -179.0(4)
C2 C1 O1 Tb1 1.0(10)
C2 C10 O2 Tb1 20.2(11)
C11 C10 O2 Tb1 -158.7(6)
O1 C1 O3 N1 -179.4(6)
C2 C1 O3 N1 0.6(7)
C3 N1 O3 C1 0.6(8)
O6 C13 O4 Tb1 161.2(5)
C14 C13 O4 Tb1 -19.6(11)
C14 C22 O5 Tb1 17.1(10)
C23 C22 O5 Tb1 -164.6(6)
O4 C13 O6 N2 -179.2(6)
C14 C13 O6 N2 1.5(8)
C15' N2 O6 C13 0.4(9)
C15 N2 O6 C13 -1.7(9)
C26 C34 O7 Tb1 4.8(10)
C35 C34 O7 Tb1 -174.5(5)
O9 C25 O8 Tb1 -179.7(5)
C26 C25 O8 Tb1 6.1(12)
O8 C25 O9 N3 -177.0(7)
C26 C25 O9 N3 -1.5(8)
C27 N3 O9 C25 1.0(9)
C56 C55 O12 C54 -11.0(9)
C60 C55 O12 C54 169.5(5)
C53 C54 O12 C55 105.8(7)
C49 C54 O12 C55 -81.1(8)
Tb1 O10 P1 C37 21.7(7)
Tb1 O10 P1 C43 142.2(6)
Tb1 O10 P1 C49 -97.9(6)
C42 C37 P1 O10 110.4(6)
C38 C37 P1 O10 -61.5(6)
C42 C37 P1 C43 -10.9(7)
C38 C37 P1 C43 177.2(6)
C42 C37 P1 C49 -127.5(6)
C38 C37 P1 C49 60.7(6)
C44 C43 P1 O10 172.0(5)
C48 C43 P1 O10 -6.7(6)
C44 C43 P1 C37 -65.6(6)
C48 C43 P1 C37 115.7(5)
C44 C43 P1 C49 50.2(6)
C48 C43 P1 C49 -128.5(5)
C50 C49 P1 O10 148.5(5)
C54 C49 P1 O10 -31.8(6)
C50 C49 P1 C37 26.2(6)
C54 C49 P1 C37 -154.1(5)
C50 C49 P1 C43 -90.6(6)
C54 C49 P1 C43 89.1(6)
Tb1 O11 P2 C61 85.8(6)
Tb1 O11 P2 C67 -155.9(4)
Tb1 O11 P2 C60 -37.0(6)
C66 C61 P2 O11 -2.3(8)
C62 C61 P2 O11 177.4(8)
C66 C61 P2 C67 -121.3(7)
C62 C61 P2 C67 58.4(10)
C66 C61 P2 C60 124.8(7)
C62 C61 P2 C60 -55.5(9)
C72 C67 P2 O11 -15.3(6)
C68 C67 P2 O11 163.8(6)
C72 C67 P2 C61 103.2(7)
C68 C67 P2 C61 -77.7(7)
C72 C67 P2 C60 -140.7(6)
C68 C67 P2 C60 38.4(7)
C59 C60 P2 O11 126.2(5)
C55 C60 P2 O11 -59.8(6)
C59 C60 P2 C61 3.4(7)
C55 C60 P2 C61 177.3(5)
C59 C60 P2 C67 -112.5(6)
C55 C60 P2 C67 61.4(6)
P1 O10 Tb1 O11 135.7(6)
P1 O10 Tb1 O4 -115.4(6)
P1 O10 Tb1 O8 -10.9(6)
P1 O10 Tb1 O1 77.5(7)
P1 O10 Tb1 O7 -77.1(6)
P1 O10 Tb1 O2 59.0(6)
P1 O10 Tb1 O5 -150.1(6)
P2 O11 Tb1 O10 54.3(5)
P2 O11 Tb1 O4 -90.0(5)
P2 O11 Tb1 O8 161.7(4)
P2 O11 Tb1 O1 -154.9(5)
P2 O11 Tb1 O7 0.2(6)
P2 O11 Tb1 O2 129.2(5)
P2 O11 Tb1 O5 -24.8(5)
C13 O4 Tb1 O10 -14.6(7)
C13 O4 Tb1 O11 86.8(6)
C13 O4 Tb1 O8 -125.1(6)
C13 O4 Tb1 O1 157.8(6)
C13 O4 Tb1 O7 -52.1(6)
C13 O4 Tb1 O2 174.3(5)
C13 O4 Tb1 O5 21.2(5)
C25 O8 Tb1 O10 -70.5(6)
C25 O8 Tb1 O11 -171.3(5)
C25 O8 Tb1 O4 74.4(6)
C25 O8 Tb1 O1 144.8(6)
C25 O8 Tb1 O7 -3.6(6)
C25 O8 Tb1 O2 -138.9(6)
C25 O8 Tb1 O5 18.4(7)
C1 O1 Tb1 O10 -13.5(6)
C1 O1 Tb1 O11 -72.9(5)
C1 O1 Tb1 O4 174.5(5)
C1 O1 Tb1 O8 83.9(5)
C1 O1 Tb1 O7 130.0(5)
C1 O1 Tb1 O2 5.0(5)
C1 O1 Tb1 O5 -134.0(5)
C34 O7 Tb1 O10 110.7(7)
C34 O7 Tb1 O11 167.7(6)
C34 O7 Tb1 O4 -91.4(7)
C34 O7 Tb1 O8 -1.6(7)
C34 O7 Tb1 O1 -48.9(8)
C34 O7 Tb1 O2 55.6(7)
C34 O7 Tb1 O5 -166.9(7)
C10 O2 Tb1 O10 152.5(7)
C10 O2 Tb1 O11 65.5(7)
C10 O2 Tb1 O4 -32.9(8)
C10 O2 Tb1 O8 -96.6(7)
C10 O2 Tb1 O1 -16.8(7)
C10 O2 Tb1 O7 -152.4(7)
C10 O2 Tb1 O5 105.6(7)
C22 O5 Tb1 O10 136.4(6)
C22 O5 Tb1 O11 -137.1(6)
C22 O5 Tb1 O4 -22.9(6)
C22 O5 Tb1 O8 37.3(7)
C22 O5 Tb1 O1 -73.4(6)
C22 O5 Tb1 O7 59.6(6)
C22 O5 Tb1 O2 -177.8(6)
